data_7704429
loop_
_publ_author_name
'Mortis, Alexandros'
'Barisic, Damir'
'Eichele, Klaus'
'Maichle-M\"ossmer, C\"acilia'
'Anwander, Reiner'

_publ_section_title
;
 Scandium bis(trimethylsilyl)methyl complexes revisited: extending the
 <sup>45</sup>Sc NMR chemical shift range and a new structural motif of
 Li[CH(SiMe<sub>3</sub>)<sub>2</sub>].
;
_journal_issue 23
_journal_name_full 'Dalton transactions (Cambridge, England : 2003)'
_journal_page_first 7829
_journal_page_last 7841
_journal_paper_doi 10.1039/d0dt01247e
_journal_volume 49
_journal_year 2020
_chemical_formula_sum 'C44 H108 Cl4 Li2 O4 Sc2 Si8'
_chemical_formula_weight 1171.62
_chemical_properties_physical Air-sensitive,Moisture-sensitive
_space_group_crystal_system triclinic
_space_group_IT_number 2
_space_group_name_Hall '-P 1'
_space_group_name_H-M_alt 'P -1'
_atom_sites_solution_hydrogens geom
_audit_creation_method SHELXL-2013
_audit_update_record
;
2017-08-08 deposited with the CCDC.	2020-05-18 downloaded from the CCDC.
;
_cell_angle_alpha 84.989(3)
_cell_angle_beta 89.272(3)
_cell_angle_gamma 79.970(3)
_cell_formula_units_Z 2
_cell_length_a 11.7206(6)
_cell_length_b 15.8089(9)
_cell_length_c 19.1136(10)
_cell_measurement_reflns_used 9894
_cell_measurement_temperature 100(2)
_cell_measurement_theta_max 28.51
_cell_measurement_theta_min 2.375
_cell_volume 3474.1(3)
_computing_cell_refinement SAINT
_computing_data_collection COSMO
_computing_data_reduction SAINT
_computing_structure_refinement 'SHELXL-2013 (Sheldrick, 2013)'
_computing_structure_solution SHELXS
_diffrn_ambient_temperature 100(2)
_diffrn_measured_fraction_theta_full 0.994
_diffrn_measured_fraction_theta_max 0.990
_diffrn_measurement_device_type 'APEX II'
_diffrn_measurement_method 'omega/phi scans'
_diffrn_radiation_type MoK\a
_diffrn_radiation_wavelength 0.71073
_diffrn_reflns_av_R_equivalents 0.0455
_diffrn_reflns_av_unetI/netI 0.0721
_diffrn_reflns_Laue_measured_fraction_full 0.994
_diffrn_reflns_Laue_measured_fraction_max 0.990
_diffrn_reflns_limit_h_max 14
_diffrn_reflns_limit_h_min -14
_diffrn_reflns_limit_k_max 19
_diffrn_reflns_limit_k_min -16
_diffrn_reflns_limit_l_max 23
_diffrn_reflns_limit_l_min -23
_diffrn_reflns_number 49117
_diffrn_reflns_point_group_measured_fraction_full 0.994
_diffrn_reflns_point_group_measured_fraction_max 0.990
_diffrn_reflns_theta_full 25.242
_diffrn_reflns_theta_max 26.372
_diffrn_reflns_theta_min 1.620
_diffrn_source 'fine focus sealed tube'
_exptl_absorpt_coefficient_mu 0.519
_exptl_absorpt_correction_T_max 0.9439
_exptl_absorpt_correction_T_min 0.8846
_exptl_absorpt_correction_type numerical
_exptl_absorpt_process_details sadabs
_exptl_crystal_colour colourless
_exptl_crystal_density_diffrn 1.120
_exptl_crystal_description block
_exptl_crystal_F_000 1264
_exptl_crystal_size_max 0.269
_exptl_crystal_size_mid 0.153
_exptl_crystal_size_min 0.125
_refine_diff_density_max 0.505
_refine_diff_density_min -0.368
_refine_diff_density_rms 0.071
_refine_ls_extinction_method none
_refine_ls_goodness_of_fit_ref 1.007
_refine_ls_hydrogen_treatment constr
_refine_ls_matrix_type full
_refine_ls_number_parameters 639
_refine_ls_number_reflns 14079
_refine_ls_number_restraints 161
_refine_ls_restrained_S_all 1.008
_refine_ls_R_factor_all 0.0874
_refine_ls_R_factor_gt 0.0447
_refine_ls_shift/su_max 0.001
_refine_ls_shift/su_mean 0.000
_refine_ls_structure_factor_coef Fsqd
_refine_ls_weighting_details 'w=1/[\s^2^(Fo^2^)+(0.0439P)^2^+0.5965P] where P=(Fo^2^+2Fc^2^)/3'
_refine_ls_weighting_scheme calc
_refine_ls_wR_factor_gt 0.0851
_refine_ls_wR_factor_ref 0.0973
_reflns_Friedel_coverage 0.000
_reflns_number_gt 9444
_reflns_number_total 14079
_reflns_threshold_expression 'I > 2\s(I)'
_cod_data_source_file d0dt01247e2.cif
_cod_data_source_block db071_0m
_cod_depositor_comments 'Adding full bibliography for 7704428--7704433.cif.'
_cod_database_code 7704429
_shelx_space_group_comment
;
The symmetry employed for this shelxl refinement is uniquely defined
by the following loop, which should always be used as a source of
symmetry information in preference to the above space-group names.
They are only intended as comments.
;
_shelx_estimated_absorpt_t_min 0.873
_shelx_estimated_absorpt_t_max 0.938
_shelxl_version_number 2013-3

loop_
_space_group_symop_operation_xyz
'x, y, z'
'-x, -y, -z'

loop_
_atom_site_label
_atom_site_type_symbol
_atom_site_fract_x
_atom_site_fract_y
_atom_site_fract_z
_atom_site_U_iso_or_equiv
_atom_site_adp_type
_atom_site_occupancy
_atom_site_site_symmetry_order
_atom_site_calc_flag
_atom_site_refinement_flags_posn
_atom_site_refinement_flags_adp
_atom_site_refinement_flags_occupancy
_atom_site_disorder_assembly
_atom_site_disorder_group
C1 C -0.29644(19) 1.21672(15) 0.55801(12) 0.0159(5) Uani 1 1 d . . . . .
H1 H -0.2896 1.2067 0.6103 0.019 Uiso 1 1 calc R U . . .
C2 C -0.4930(2) 1.11121(18) 0.59687(14) 0.0312(7) Uani 1 1 d . . . . .
H2A H -0.4584 1.0915 0.6431 0.047 Uiso 1 1 calc R U . . .
H2B H -0.5329 1.0669 0.5808 0.047 Uiso 1 1 calc R U . . .
H2C H -0.5487 1.1646 0.6002 0.047 Uiso 1 1 calc R U . . .
C3 C -0.4435(2) 1.15922(18) 0.44307(13) 0.0288(7) Uani 1 1 d . . . . .
H3A H -0.5036 1.2107 0.4439 0.043 Uiso 1 1 calc R U . . .
H3B H -0.4782 1.1108 0.4297 0.043 Uiso 1 1 calc R U . . .
H3C H -0.3838 1.1705 0.4089 0.043 Uiso 1 1 calc R U . . .
C4 C -0.2791(2) 1.02457(16) 0.53023(13) 0.0243(6) Uani 1 1 d . . . . .
H4A H -0.2188 1.0291 0.4948 0.036 Uiso 1 1 calc R U . . .
H4B H -0.3247 0.9815 0.5182 0.036 Uiso 1 1 calc R U . . .
H4C H -0.2429 1.0071 0.5764 0.036 Uiso 1 1 calc R U . . .
C5 C -0.5366(2) 1.34375(18) 0.55340(16) 0.0372(8) Uani 1 1 d . . . . .
H5A H -0.5685 1.3086 0.5214 0.056 Uiso 1 1 calc R U . . .
H5B H -0.5705 1.4046 0.5426 0.056 Uiso 1 1 calc R U . . .
H5C H -0.5549 1.3256 0.6020 0.056 Uiso 1 1 calc R U . . .
C6 C -0.3454(2) 1.37381(17) 0.45056(13) 0.0326(7) Uani 1 1 d . . . . .
H6A H -0.2632 1.3784 0.4462 0.049 Uiso 1 1 calc R U . . .
H6B H -0.3929 1.4310 0.4409 0.049 Uiso 1 1 calc R U . . .
H6C H -0.3646 1.3352 0.4168 0.049 Uiso 1 1 calc R U . . .
C7 C -0.3307(2) 1.40332(16) 0.60466(13) 0.0233(6) Uani 1 1 d . . . . .
H7A H -0.3496 1.3838 0.6528 0.035 Uiso 1 1 calc R U . . .
H7B H -0.3724 1.4621 0.5928 0.035 Uiso 1 1 calc R U . . .
H7C H -0.2471 1.4027 0.6009 0.035 Uiso 1 1 calc R U . . .
C8 C -0.0262(2) 1.30191(15) 0.54310(11) 0.0151(5) Uani 1 1 d . . . . .
H8 H -0.0885 1.3540 0.5376 0.018 Uiso 1 1 calc R U . . .
C9 C 0.1998(2) 1.23001(17) 0.46808(13) 0.0267(6) Uani 1 1 d . . . . .
H9A H 0.2430 1.2134 0.5121 0.040 Uiso 1 1 calc R U . . .
H9B H 0.2531 1.2435 0.4305 0.040 Uiso 1 1 calc R U . . .
H9C H 0.1627 1.1822 0.4560 0.040 Uiso 1 1 calc R U . . .
C10 C 0.0197(2) 1.36382(17) 0.39000(12) 0.0246(6) Uani 1 1 d . . . . .
H10A H -0.0096 1.3159 0.3712 0.037 Uiso 1 1 calc R U . . .
H10B H 0.0784 1.3825 0.3582 0.037 Uiso 1 1 calc R U . . .
H10C H -0.0444 1.4120 0.3942 0.037 Uiso 1 1 calc R U . . .
C11 C 0.1604(2) 1.41745(16) 0.50165(13) 0.0229(6) Uani 1 1 d . . . . .
H11A H 0.1024 1.4693 0.5068 0.034 Uiso 1 1 calc R U . . .
H11B H 0.2146 1.4295 0.4642 0.034 Uiso 1 1 calc R U . . .
H11C H 0.2029 1.4006 0.5459 0.034 Uiso 1 1 calc R U . . .
C12 C 0.0147(2) 1.40385(16) 0.67015(13) 0.0278(7) Uani 1 1 d . . . . .
H12A H 0.0315 1.3972 0.7206 0.042 Uiso 1 1 calc R U . . .
H12B H -0.0620 1.4393 0.6617 0.042 Uiso 1 1 calc R U . . .
H12C H 0.0734 1.4319 0.6452 0.042 Uiso 1 1 calc R U . . .
C13 C 0.1647(2) 1.23123(18) 0.65444(13) 0.0300(7) Uani 1 1 d . . . . .
H13A H 0.1711 1.1760 0.6337 0.045 Uiso 1 1 calc R U . . .
H13B H 0.1783 1.2206 0.7052 0.045 Uiso 1 1 calc R U . . .
H13C H 0.2225 1.2635 0.6332 0.045 Uiso 1 1 calc R U . . .
C14 C -0.0844(2) 1.24206(17) 0.69729(12) 0.0252(6) Uani 1 1 d . . . . .
H14A H -0.1628 1.2759 0.6928 0.038 Uiso 1 1 calc R U . . .
H14B H -0.0580 1.2391 0.7460 0.038 Uiso 1 1 calc R U . . .
H14C H -0.0850 1.1836 0.6840 0.038 Uiso 1 1 calc R U . . .
C15 C -0.1693(3) 0.86787(19) 0.71293(15) 0.0375(8) Uani 1 1 d . . . . .
H15A H -0.1253 0.8199 0.7437 0.045 Uiso 0.441(6) 1 calc R U P A 1
H15B H -0.1843 0.8462 0.6675 0.045 Uiso 0.441(6) 1 calc R U P A 1
H15C H -0.1193 0.8131 0.7030 0.045 Uiso 0.559(6) 1 calc R U P A 2
H15D H -0.2380 0.8776 0.6818 0.045 Uiso 0.559(6) 1 calc R U P A 2
C16 C -0.2816(8) 0.9050(5) 0.7473(5) 0.056(2) Uani 0.441(6) 1 d D U P A 1
H16A H -0.3441 0.9231 0.7119 0.067 Uiso 0.441(6) 1 calc R U P A 1
H16B H -0.3059 0.8624 0.7829 0.067 Uiso 0.441(6) 1 calc R U P A 1
C17 C -0.2537(10) 0.9806(7) 0.7806(6) 0.066(2) Uani 0.441(6) 1 d D U P A 1
H17A H -0.3225 1.0268 0.7809 0.079 Uiso 0.441(6) 1 calc R U P A 1
H17B H -0.2267 0.9638 0.8295 0.079 Uiso 0.441(6) 1 calc R U P A 1
C16A C -0.2047(7) 0.8653(4) 0.7874(4) 0.0613(19) Uani 0.559(6) 1 d D U P A 2
H16C H -0.1481 0.8237 0.8167 0.074 Uiso 0.559(6) 1 calc R U P A 2
H16D H -0.2820 0.8484 0.7931 0.074 Uiso 0.559(6) 1 calc R U P A 2
C17A C -0.2079(7) 0.9560(4) 0.8076(3) 0.0437(17) Uani 0.559(6) 1 d D U P A 2
H17C H -0.1546 0.9561 0.8474 0.052 Uiso 0.559(6) 1 calc R U P A 2
H17D H -0.2872 0.9817 0.8214 0.052 Uiso 0.559(6) 1 calc R U P A 2
C18 C -0.1685(3) 1.00741(19) 0.74060(16) 0.0457(9) Uani 1 1 d . . . . .
H18A H -0.1134 1.0283 0.7710 0.055 Uiso 0.441(6) 1 calc R U P A 1
H18B H -0.2025 1.0560 0.7068 0.055 Uiso 0.441(6) 1 calc R U P A 1
H18C H -0.2357 1.0403 0.7135 0.055 Uiso 0.559(6) 1 calc R U P A 2
H18D H -0.1168 1.0473 0.7527 0.055 Uiso 0.559(6) 1 calc R U P A 2
C19 C 0.2572(3) 0.97887(19) 0.69779(15) 0.0376(8) Uani 1 1 d . . . . .
H19A H 0.2697 1.0380 0.7042 0.045 Uiso 1 1 calc R U . . .
H19B H 0.2697 0.9682 0.6478 0.045 Uiso 1 1 calc R U . . .
C20 C 0.3375(3) 0.9135(2) 0.74427(16) 0.0457(9) Uani 1 1 d . . . . .
H20A H 0.4131 0.9318 0.7500 0.055 Uiso 1 1 calc R U . . .
H20B H 0.3502 0.8561 0.7256 0.055 Uiso 1 1 calc R U . . .
C21 C 0.2698(3) 0.9129(2) 0.81345(16) 0.0503(9) Uani 1 1 d . U . . .
H21A H 0.2908 0.8569 0.8417 0.060 Uiso 1 1 calc R U . . .
H21B H 0.2849 0.9596 0.8416 0.060 Uiso 1 1 calc R U . . .
C22 C 0.1453(3) 0.9275(2) 0.79046(15) 0.0560(10) Uani 1 1 d . U . . .
H22A H 0.1167 0.8721 0.7918 0.067 Uiso 1 1 calc R U . . .
H22B H 0.0963 0.9655 0.8217 0.067 Uiso 1 1 calc R U . . .
C23 C 0.2133(2) 0.72174(15) 0.08505(12) 0.0177(6) Uani 1 1 d . . . . .
H23 H 0.2234 0.7356 0.1344 0.021 Uiso 1 1 calc R U . . .
C24 C 0.2123(2) 0.90787(17) 0.01456(16) 0.0369(7) Uani 1 1 d . . . . .
H24A H 0.2502 0.9242 0.0555 0.055 Uiso 1 1 calc R U . . .
H24B H 0.1609 0.9585 -0.0076 0.055 Uiso 1 1 calc R U . . .
H24C H 0.2711 0.8857 -0.0193 0.055 Uiso 1 1 calc R U . . .
C25 C 0.0485(2) 0.80329(18) -0.03801(13) 0.0294(7) Uani 1 1 d . . . . .
H25A H 0.1057 0.7810 -0.0727 0.044 Uiso 1 1 calc R U . . .
H25B H 0.0024 0.8578 -0.0576 0.044 Uiso 1 1 calc R U . . .
H25C H -0.0027 0.7613 -0.0262 0.044 Uiso 1 1 calc R U . . .
C26 C 0.0168(2) 0.87494(18) 0.10581(14) 0.0340(7) Uani 1 1 d . . . . .
H26A H -0.0358 0.8353 0.1216 0.051 Uiso 1 1 calc R U . . .
H26B H -0.0279 0.9276 0.0821 0.051 Uiso 1 1 calc R U . . .
H26C H 0.0573 0.8896 0.1464 0.051 Uiso 1 1 calc R U . . .
C27 C 0.1644(3) 0.56306(19) 0.01639(15) 0.0400(8) Uani 1 1 d . . . . .
H27A H 0.1343 0.6006 -0.0252 0.060 Uiso 1 1 calc R U . . .
H27B H 0.1233 0.5140 0.0224 0.060 Uiso 1 1 calc R U . . .
H27C H 0.2473 0.5421 0.0104 0.060 Uiso 1 1 calc R U . . .
C28 C -0.0190(2) 0.64956(19) 0.11141(15) 0.0369(7) Uani 1 1 d . . . . .
H28A H -0.0345 0.6793 0.1543 0.055 Uiso 1 1 calc R U . . .
H28B H -0.0496 0.5955 0.1166 0.055 Uiso 1 1 calc R U . . .
H28C H -0.0567 0.6864 0.0714 0.055 Uiso 1 1 calc R U . . .
C29 C 0.2035(2) 0.55288(18) 0.17386(15) 0.0364(7) Uani 1 1 d . . . . .
H29A H 0.2858 0.5315 0.1658 0.055 Uiso 1 1 calc R U . . .
H29B H 0.1621 0.5040 0.1808 0.055 Uiso 1 1 calc R U . . .
H29C H 0.1950 0.5850 0.2157 0.055 Uiso 1 1 calc R U . . .
C30 C 0.4929(2) 0.78958(16) 0.07480(12) 0.0185(6) Uani 1 1 d . . . . .
H30 H 0.4362 0.8448 0.0688 0.022 Uiso 1 1 calc R U . . .
C31 C 0.5663(3) 0.88382(18) 0.19851(15) 0.0373(8) Uani 1 1 d . . . . .
H31A H 0.6378 0.8965 0.1761 0.056 Uiso 1 1 calc R U . . .
H31B H 0.5760 0.8781 0.2497 0.056 Uiso 1 1 calc R U . . .
H31C H 0.5022 0.9309 0.1851 0.056 Uiso 1 1 calc R U . . .
C32 C 0.4126(2) 0.7534(2) 0.22723(13) 0.0385(8) Uani 1 1 d . . . . .
H32A H 0.3429 0.7968 0.2175 0.058 Uiso 1 1 calc R U . . .
H32B H 0.4352 0.7525 0.2765 0.058 Uiso 1 1 calc R U . . .
H32C H 0.3967 0.6965 0.2180 0.058 Uiso 1 1 calc R U . . .
C33 C 0.6607(2) 0.69436(19) 0.19047(15) 0.0400(8) Uani 1 1 d . . . . .
H33A H 0.6435 0.6390 0.1781 0.060 Uiso 1 1 calc R U . . .
H33B H 0.6776 0.6907 0.2408 0.060 Uiso 1 1 calc R U . . .
H33C H 0.7281 0.7079 0.1637 0.060 Uiso 1 1 calc R U . . .
C34 C 0.5433(2) 0.87454(19) -0.06987(14) 0.0372(7) Uani 1 1 d . . . . .
H34A H 0.4887 0.8446 -0.0921 0.056 Uiso 1 1 calc R U . . .
H34B H 0.6048 0.8844 -0.1032 0.056 Uiso 1 1 calc R U . . .
H34C H 0.5022 0.9300 -0.0560 0.056 Uiso 1 1 calc R U . . .
C35 C 0.7224(2) 0.86473(19) 0.04118(15) 0.0385(8) Uani 1 1 d . . . . .
H35A H 0.6864 0.9229 0.0518 0.058 Uiso 1 1 calc R U . . .
H35B H 0.7807 0.8686 0.0044 0.058 Uiso 1 1 calc R U . . .
H35C H 0.7596 0.8330 0.0836 0.058 Uiso 1 1 calc R U . . .
C36 C 0.6886(2) 0.70076(19) -0.01694(14) 0.0345(7) Uani 1 1 d . . . . .
H36A H 0.7223 0.6650 0.0247 0.052 Uiso 1 1 calc R U . . .
H36B H 0.7505 0.7113 -0.0498 0.052 Uiso 1 1 calc R U . . .
H36C H 0.6347 0.6708 -0.0398 0.052 Uiso 1 1 calc R U . . .
C40 C 0.6042(5) 0.6756(3) -0.2125(2) 0.0299(11) Uani 0.849(13) 1 d D U P B 1
H40A H 0.6722 0.6470 -0.1839 0.036 Uiso 0.849(13) 1 calc R U P B 1
H40B H 0.5672 0.7279 -0.1905 0.036 Uiso 0.849(13) 1 calc R U P B 1
C41 C 0.6391(6) 0.6978(4) -0.2868(3) 0.0406(14) Uani 0.849(13) 1 d D U P B 1
H41A H 0.7166 0.7147 -0.2887 0.049 Uiso 0.849(13) 1 calc R U P B 1
H41B H 0.5821 0.7450 -0.3102 0.049 Uiso 0.849(13) 1 calc R U P B 1
C40A C 0.564(3) 0.694(2) -0.2318(17) 0.037(3) Uani 0.151(13) 1 d . U P B 2
H40C H 0.5736 0.7197 -0.1871 0.045 Uiso 0.151(13) 1 calc R U P B 2
H40D H 0.5093 0.7360 -0.2621 0.045 Uiso 0.151(13) 1 calc R U P B 2
C41A C 0.683(3) 0.673(2) -0.2690(16) 0.035(3) Uani 0.151(13) 1 d . U P B 2
H41C H 0.7447 0.6419 -0.2369 0.042 Uiso 0.151(13) 1 calc R U P B 2
H41D H 0.7072 0.7245 -0.2937 0.042 Uiso 0.151(13) 1 calc R U P B 2
C42 C 0.6404(3) 0.61340(19) -0.32014(14) 0.0381(8) Uani 1 1 d . . . . .
H42A H 0.6249 0.6241 -0.3712 0.046 Uiso 0.849(13) 1 calc R U P B 1
H42B H 0.7159 0.5746 -0.3125 0.046 Uiso 0.849(13) 1 calc R U P B 1
H42C H 0.6113 0.6471 -0.3644 0.046 Uiso 0.151(13) 1 calc R U P B 2
H42D H 0.7046 0.5671 -0.3314 0.046 Uiso 0.151(13) 1 calc R U P B 2
C43 C 0.5443(2) 0.57535(19) -0.28282(13) 0.0346(7) Uani 1 1 d . . . . .
H43A H 0.4737 0.5860 -0.3124 0.042 Uiso 1 1 calc R U . . .
H43B H 0.5681 0.5124 -0.2722 0.042 Uiso 1 1 calc R U . . .
C44 C 0.2302(3) 0.65080(19) -0.24702(15) 0.0374(8) Uani 1 1 d . . . . .
H44A H 0.2234 0.6364 -0.2960 0.045 Uiso 1 1 calc R U . . .
H44B H 0.2768 0.6974 -0.2465 0.045 Uiso 1 1 calc R U . . .
C45 C 0.1124(3) 0.67744(19) -0.21549(15) 0.0420(8) Uani 1 1 d . . . . .
H45A H 0.0580 0.7121 -0.2505 0.050 Uiso 1 1 calc R U . . .
H45B H 0.1170 0.7109 -0.1745 0.050 Uiso 1 1 calc R U . . .
C46 C 0.0761(3) 0.5908(2) -0.19344(16) 0.0441(8) Uani 1 1 d . . . . .
H46A H 0.0317 0.5932 -0.1490 0.053 Uiso 1 1 calc R U . . .
H46B H 0.0281 0.5738 -0.2303 0.053 Uiso 1 1 calc R U . . .
C47 C 0.1904(2) 0.52814(19) -0.18384(16) 0.0381(8) Uani 1 1 d . . . . .
H47A H 0.1995 0.5035 -0.1344 0.046 Uiso 1 1 calc R U . . .
H47B H 0.1925 0.4804 -0.2143 0.046 Uiso 1 1 calc R U . . .
O1 O -0.10707(16) 0.93804(12) 0.70266(10) 0.0368(5) Uani 1 1 d . . . . .
O2 O 0.14192(17) 0.96779(11) 0.71958(9) 0.0316(5) Uani 1 1 d . U . . .
O3 O 0.52265(15) 0.61742(11) -0.21878(8) 0.0266(4) Uani 1 1 d D . . . .
O4 O 0.28185(15) 0.57608(11) -0.20281(9) 0.0289(4) Uani 1 1 d . . . . .
Li1 Li 0.0315(4) 0.9493(3) 0.6530(2) 0.0269(11) Uani 1 1 d . . . . .
Li2 Li 0.4186(4) 0.5787(3) -0.1502(2) 0.0248(10) Uani 1 1 d . . . . .
Si1 Si -0.37613(6) 1.13158(5) 0.53275(4) 0.01964(17) Uani 1 1 d . . . . .
Si2 Si -0.37485(6) 1.32929(5) 0.54239(4) 0.02117(17) Uani 1 1 d . . . . .
Si3 Si 0.01676(6) 1.29507(5) 0.63768(3) 0.01923(17) Uani 1 1 d . . . . .
Si4 Si 0.08594(6) 1.32744(4) 0.47890(3) 0.01719(16) Uani 1 1 d . . . . .
Si5 Si 0.12514(6) 0.82207(5) 0.04336(4) 0.02167(17) Uani 1 1 d . . . . .
Si6 Si 0.14162(6) 0.62556(5) 0.09600(4) 0.02421(18) Uani 1 1 d . . . . .
Si7 Si 0.53350(6) 0.78062(5) 0.16910(4) 0.02255(18) Uani 1 1 d . . . . .
Si8 Si 0.60850(6) 0.80666(5) 0.01001(4) 0.02467(18) Uani 1 1 d . . . . .
Cl1 Cl 0.00797(5) 1.07107(4) 0.57352(3) 0.02523(16) Uani 1 1 d . . . . .
Cl2 Cl -0.12330(5) 1.17785(4) 0.39656(3) 0.02227(15) Uani 1 1 d . . . . .
Cl3 Cl 0.37160(5) 0.69621(4) -0.07936(3) 0.02386(15) Uani 1 1 d . . . . .
Cl4 Cl 0.50377(6) 0.44582(4) -0.09009(3) 0.02861(16) Uani 1 1 d . . . . .
Sc1 Sc -0.11515(4) 1.19585(3) 0.52082(2) 0.01529(11) Uani 1 1 d . . . . .
Sc2 Sc 0.39238(4) 0.69267(3) 0.04615(2) 0.01583(11) Uani 1 1 d . . . . .

loop_
_atom_site_aniso_label
_atom_site_aniso_U_11
_atom_site_aniso_U_22
_atom_site_aniso_U_33
_atom_site_aniso_U_23
_atom_site_aniso_U_13
_atom_site_aniso_U_12
C1 0.0191(13) 0.0157(15) 0.0138(12) -0.0050(11) 0.0011(10) -0.0035(11)
C2 0.0277(16) 0.0296(18) 0.0403(17) -0.0148(14) 0.0058(13) -0.0104(13)
C3 0.0239(15) 0.0298(17) 0.0342(16) -0.0123(13) -0.0062(12) -0.0037(13)
C4 0.0267(15) 0.0184(16) 0.0293(15) -0.0058(12) 0.0005(12) -0.0069(12)
C5 0.0244(16) 0.0257(18) 0.062(2) -0.0172(15) -0.0047(14) 0.0014(13)
C6 0.0415(18) 0.0230(17) 0.0311(16) -0.0038(13) -0.0082(13) 0.0019(14)
C7 0.0261(15) 0.0182(15) 0.0263(14) -0.0082(12) 0.0054(12) -0.0033(12)
C8 0.0175(13) 0.0107(14) 0.0170(13) -0.0052(10) -0.0014(10) 0.0000(10)
C9 0.0277(15) 0.0272(17) 0.0254(15) -0.0085(13) 0.0050(12) -0.0024(13)
C10 0.0326(16) 0.0233(16) 0.0193(14) -0.0011(12) -0.0008(12) -0.0086(13)
C11 0.0187(14) 0.0239(16) 0.0271(15) -0.0055(12) 0.0034(11) -0.0049(12)
C12 0.0425(17) 0.0234(17) 0.0215(14) -0.0093(12) 0.0023(12) -0.0131(14)
C13 0.0311(16) 0.0337(18) 0.0262(15) -0.0032(13) -0.0106(12) -0.0069(13)
C14 0.0358(16) 0.0237(16) 0.0186(14) -0.0051(12) -0.0021(12) -0.0101(13)
C15 0.050(2) 0.0306(19) 0.0379(18) -0.0124(15) 0.0173(15) -0.0195(16)
C16 0.056(4) 0.048(4) 0.073(4) -0.023(3) 0.022(3) -0.025(3)
C17 0.075(5) 0.056(4) 0.074(5) -0.035(4) 0.030(4) -0.017(4)
C16A 0.091(4) 0.051(3) 0.054(4) -0.023(3) 0.030(3) -0.038(3)
C17A 0.060(4) 0.042(3) 0.035(3) -0.020(3) 0.017(3) -0.021(3)
C18 0.066(2) 0.032(2) 0.0443(19) -0.0217(16) 0.0206(17) -0.0175(17)
C19 0.050(2) 0.0327(19) 0.0324(17) 0.0023(14) -0.0147(15) -0.0168(16)
C20 0.050(2) 0.037(2) 0.050(2) 0.0026(16) -0.0202(17) -0.0085(17)
C21 0.080(3) 0.036(2) 0.0358(19) 0.0056(15) -0.0243(18) -0.0139(18)
C22 0.070(2) 0.059(2) 0.0268(17) 0.0002(16) -0.0058(17) 0.018(2)
C23 0.0189(13) 0.0203(15) 0.0148(12) -0.0059(11) -0.0001(10) -0.0039(11)
C24 0.0323(17) 0.0216(17) 0.054(2) 0.0055(14) -0.0140(14) -0.0012(13)
C25 0.0296(16) 0.0359(18) 0.0216(14) -0.0044(13) -0.0029(12) -0.0012(13)
C26 0.0338(17) 0.0337(18) 0.0313(16) -0.0123(14) -0.0101(13) 0.0084(14)
C27 0.0464(19) 0.0309(19) 0.0487(19) -0.0148(15) 0.0002(15) -0.0176(16)
C28 0.0278(16) 0.040(2) 0.0433(18) 0.0069(15) -0.0008(14) -0.0132(14)
C29 0.0272(16) 0.0343(19) 0.0450(19) 0.0083(15) 0.0051(14) -0.0043(14)
C30 0.0185(13) 0.0163(15) 0.0216(13) -0.0062(11) -0.0010(11) -0.0027(11)
C31 0.0458(19) 0.040(2) 0.0326(16) -0.0135(14) 0.0001(14) -0.0188(16)
C32 0.0453(19) 0.061(2) 0.0170(14) -0.0080(14) -0.0027(13) -0.0275(17)
C33 0.0409(18) 0.042(2) 0.0372(17) -0.0078(15) -0.0186(14) -0.0049(15)
C34 0.0417(18) 0.040(2) 0.0309(16) 0.0036(14) 0.0086(14) -0.0122(15)
C35 0.0296(16) 0.044(2) 0.0467(19) -0.0108(16) 0.0099(14) -0.0160(15)
C36 0.0248(15) 0.047(2) 0.0329(16) -0.0135(15) 0.0067(13) -0.0047(14)
C40 0.039(3) 0.029(2) 0.026(2) -0.0106(17) 0.0056(17) -0.0132(19)
C41 0.058(3) 0.039(3) 0.031(2) -0.0102(19) 0.015(2) -0.023(2)
C40A 0.047(5) 0.034(5) 0.034(5) -0.008(5) 0.009(5) -0.013(5)
C41A 0.043(5) 0.033(5) 0.032(5) -0.005(5) 0.005(5) -0.013(5)
C42 0.054(2) 0.038(2) 0.0281(16) -0.0123(14) 0.0123(15) -0.0185(16)
C43 0.0424(18) 0.045(2) 0.0206(15) -0.0150(14) 0.0048(13) -0.0126(15)
C44 0.0454(19) 0.0321(19) 0.0340(17) 0.0074(14) -0.0184(15) -0.0086(15)
C45 0.054(2) 0.037(2) 0.0305(17) -0.0123(15) -0.0144(15) 0.0104(16)
C46 0.0361(19) 0.058(2) 0.0363(18) -0.0029(16) -0.0049(14) -0.0033(17)
C47 0.0391(18) 0.0323(19) 0.0454(19) -0.0030(15) -0.0063(15) -0.0125(15)
O1 0.0449(12) 0.0305(12) 0.0421(12) -0.0218(10) 0.0227(10) -0.0190(10)
O2 0.0497(13) 0.0270(12) 0.0195(10) -0.0003(8) -0.0096(9) -0.0110(10)
O3 0.0367(11) 0.0264(11) 0.0202(10) -0.0094(8) 0.0088(8) -0.0123(9)
O4 0.0313(11) 0.0273(12) 0.0292(10) 0.0036(9) -0.0093(8) -0.0103(9)
Li1 0.032(3) 0.025(3) 0.025(2) -0.007(2) 0.003(2) -0.008(2)
Li2 0.030(3) 0.022(3) 0.024(2) -0.003(2) 0.0007(19) -0.006(2)
Si1 0.0190(4) 0.0184(4) 0.0230(4) -0.0086(3) -0.0001(3) -0.0039(3)
Si2 0.0193(4) 0.0171(4) 0.0270(4) -0.0073(3) -0.0025(3) 0.0003(3)
Si3 0.0252(4) 0.0180(4) 0.0163(4) -0.0050(3) -0.0021(3) -0.0069(3)
Si4 0.0188(4) 0.0157(4) 0.0175(4) -0.0046(3) 0.0012(3) -0.0029(3)
Si5 0.0208(4) 0.0218(4) 0.0216(4) -0.0045(3) -0.0056(3) 0.0004(3)
Si6 0.0210(4) 0.0240(5) 0.0282(4) -0.0008(3) 0.0003(3) -0.0064(3)
Si7 0.0232(4) 0.0274(5) 0.0198(4) -0.0066(3) -0.0017(3) -0.0096(3)
Si8 0.0213(4) 0.0285(5) 0.0260(4) -0.0040(4) 0.0045(3) -0.0085(3)
Cl1 0.0270(4) 0.0184(4) 0.0286(4) -0.0051(3) -0.0065(3) 0.0027(3)
Cl2 0.0310(4) 0.0197(4) 0.0172(3) -0.0062(3) -0.0019(3) -0.0047(3)
Cl3 0.0310(4) 0.0241(4) 0.0157(3) -0.0054(3) -0.0007(3) -0.0007(3)
Cl4 0.0308(4) 0.0202(4) 0.0322(4) 0.0001(3) -0.0025(3) 0.0020(3)
Sc1 0.0161(2) 0.0143(3) 0.0158(2) -0.0054(2) -0.00147(19) -0.0015(2)
Sc2 0.0171(2) 0.0158(3) 0.0150(2) -0.0033(2) -0.00011(19) -0.0028(2)

loop_
_atom_type_symbol
_atom_type_description
_atom_type_scat_dispersion_real
_atom_type_scat_dispersion_imag
_atom_type_scat_source
C C 0.0033 0.0016 'International Tables Vol C Tables 4.2.6.8 and 6.1.1.4'
O O 0.0106 0.0060 'International Tables Vol C Tables 4.2.6.8 and 6.1.1.4'
Li Li -0.0003 0.0001 'International Tables Vol C Tables 4.2.6.8 and 6.1.1.4'
Si Si 0.0817 0.0704 'International Tables Vol C Tables 4.2.6.8 and 6.1.1.4'
Cl Cl 0.1484 0.1585 'International Tables Vol C Tables 4.2.6.8 and 6.1.1.4'
Sc Sc 0.2519 0.3716 'International Tables Vol C Tables 4.2.6.8 and 6.1.1.4'
H H 0.0000 0.0000 'International Tables Vol C Tables 4.2.6.8 and 6.1.1.4'

loop_
_geom_angle_atom_site_label_1
_geom_angle_atom_site_label_2
_geom_angle_atom_site_label_3
_geom_angle
_geom_angle_site_symmetry_1
_geom_angle_site_symmetry_3
_geom_angle_publ_flag
Si2 C1 Si1 115.63(12) . . ?
Si2 C1 Sc1 114.75(11) . . ?
Si1 C1 Sc1 112.06(11) . . ?
Si2 C1 H1 104.3 . . ?
Si1 C1 H1 104.3 . . ?
Sc1 C1 H1 104.3 . . ?
Si1 C2 H2A 109.5 . . ?
Si1 C2 H2B 109.5 . . ?
H2A C2 H2B 109.5 . . ?
Si1 C2 H2C 109.5 . . ?
H2A C2 H2C 109.5 . . ?
H2B C2 H2C 109.5 . . ?
Si1 C3 H3A 109.5 . . ?
Si1 C3 H3B 109.5 . . ?
H3A C3 H3B 109.5 . . ?
Si1 C3 H3C 109.5 . . ?
H3A C3 H3C 109.5 . . ?
H3B C3 H3C 109.5 . . ?
Si1 C4 H4A 109.5 . . ?
Si1 C4 H4B 109.5 . . ?
H4A C4 H4B 109.5 . . ?
Si1 C4 H4C 109.5 . . ?
H4A C4 H4C 109.5 . . ?
H4B C4 H4C 109.5 . . ?
Si2 C5 H5A 109.5 . . ?
Si2 C5 H5B 109.5 . . ?
H5A C5 H5B 109.5 . . ?
Si2 C5 H5C 109.5 . . ?
H5A C5 H5C 109.5 . . ?
H5B C5 H5C 109.5 . . ?
Si2 C6 H6A 109.5 . . ?
Si2 C6 H6B 109.5 . . ?
H6A C6 H6B 109.5 . . ?
Si2 C6 H6C 109.5 . . ?
H6A C6 H6C 109.5 . . ?
H6B C6 H6C 109.5 . . ?
Si2 C7 H7A 109.5 . . ?
Si2 C7 H7B 109.5 . . ?
H7A C7 H7B 109.5 . . ?
Si2 C7 H7C 109.5 . . ?
H7A C7 H7C 109.5 . . ?
H7B C7 H7C 109.5 . . ?
Si4 C8 Si3 115.37(12) . . ?
Si4 C8 Sc1 116.29(11) . . ?
Si3 C8 Sc1 111.83(11) . . ?
Si4 C8 H8 103.8 . . ?
Si3 C8 H8 103.8 . . ?
Sc1 C8 H8 103.8 . . ?
Si4 C9 H9A 109.5 . . ?
Si4 C9 H9B 109.5 . . ?
H9A C9 H9B 109.5 . . ?
Si4 C9 H9C 109.5 . . ?
H9A C9 H9C 109.5 . . ?
H9B C9 H9C 109.5 . . ?
Si4 C10 H10A 109.5 . . ?
Si4 C10 H10B 109.5 . . ?
H10A C10 H10B 109.5 . . ?
Si4 C10 H10C 109.5 . . ?
H10A C10 H10C 109.5 . . ?
H10B C10 H10C 109.5 . . ?
Si4 C11 H11A 109.5 . . ?
Si4 C11 H11B 109.5 . . ?
H11A C11 H11B 109.5 . . ?
Si4 C11 H11C 109.5 . . ?
H11A C11 H11C 109.5 . . ?
H11B C11 H11C 109.5 . . ?
Si3 C12 H12A 109.5 . . ?
Si3 C12 H12B 109.5 . . ?
H12A C12 H12B 109.5 . . ?
Si3 C12 H12C 109.5 . . ?
H12A C12 H12C 109.5 . . ?
H12B C12 H12C 109.5 . . ?
Si3 C13 H13A 109.5 . . ?
Si3 C13 H13B 109.5 . . ?
H13A C13 H13B 109.5 . . ?
Si3 C13 H13C 109.5 . . ?
H13A C13 H13C 109.5 . . ?
H13B C13 H13C 109.5 . . ?
Si3 C14 H14A 109.5 . . ?
Si3 C14 H14B 109.5 . . ?
H14A C14 H14B 109.5 . . ?
Si3 C14 H14C 109.5 . . ?
H14A C14 H14C 109.5 . . ?
H14B C14 H14C 109.5 . . ?
O1 C15 C16A 105.4(3) . . ?
O1 C15 C16 104.9(3) . . ?
O1 C15 H15A 110.8 . . ?
C16 C15 H15A 110.8 . . ?
O1 C15 H15B 110.8 . . ?
C16 C15 H15B 110.8 . . ?
H15A C15 H15B 108.8 . . ?
O1 C15 H15C 110.7 . . ?
C16A C15 H15C 110.7 . . ?
O1 C15 H15D 110.7 . . ?
C16A C15 H15D 110.7 . . ?
H15C C15 H15D 108.8 . . ?
C17 C16 C15 103.9(6) . . ?
C17 C16 H16A 111.0 . . ?
C15 C16 H16A 111.0 . . ?
C17 C16 H16B 111.0 . . ?
C15 C16 H16B 111.0 . . ?
H16A C16 H16B 109.0 . . ?
C18 C17 C16 105.2(7) . . ?
C18 C17 H17A 110.7 . . ?
C16 C17 H17A 110.7 . . ?
C18 C17 H17B 110.7 . . ?
C16 C17 H17B 110.7 . . ?
H17A C17 H17B 108.8 . . ?
C15 C16A C17A 105.0(4) . . ?
C15 C16A H16C 110.7 . . ?
C17A C16A H16C 110.7 . . ?
C15 C16A H16D 110.7 . . ?
C17A C16A H16D 110.7 . . ?
H16C C16A H16D 108.8 . . ?
C16A C17A C18 105.5(4) . . ?
C16A C17A H17C 110.6 . . ?
C18 C17A H17C 110.6 . . ?
C16A C17A H17D 110.6 . . ?
C18 C17A H17D 110.6 . . ?
H17C C17A H17D 108.8 . . ?
C17 C18 O1 111.0(4) . . ?
O1 C18 C17A 101.2(3) . . ?
C17 C18 H18A 109.4 . . ?
O1 C18 H18A 109.4 . . ?
C17 C18 H18B 109.4 . . ?
O1 C18 H18B 109.4 . . ?
H18A C18 H18B 108.0 . . ?
O1 C18 H18C 111.5 . . ?
C17A C18 H18C 111.5 . . ?
O1 C18 H18D 111.5 . . ?
C17A C18 H18D 111.5 . . ?
H18C C18 H18D 109.4 . . ?
O2 C19 C20 105.1(2) . . ?
O2 C19 H19A 110.7 . . ?
C20 C19 H19A 110.7 . . ?
O2 C19 H19B 110.7 . . ?
C20 C19 H19B 110.7 . . ?
H19A C19 H19B 108.8 . . ?
C19 C20 C21 101.6(3) . . ?
C19 C20 H20A 111.4 . . ?
C21 C20 H20A 111.4 . . ?
C19 C20 H20B 111.4 . . ?
C21 C20 H20B 111.4 . . ?
H20A C20 H20B 109.3 . . ?
C22 C21 C20 103.9(2) . . ?
C22 C21 H21A 111.0 . . ?
C20 C21 H21A 111.0 . . ?
C22 C21 H21B 111.0 . . ?
C20 C21 H21B 111.0 . . ?
H21A C21 H21B 109.0 . . ?
O2 C22 C21 106.3(3) . . ?
O2 C22 H22A 110.5 . . ?
C21 C22 H22A 110.5 . . ?
O2 C22 H22B 110.5 . . ?
C21 C22 H22B 110.5 . . ?
H22A C22 H22B 108.7 . . ?
Si6 C23 Si5 116.32(12) . . ?
Si6 C23 Sc2 113.10(12) . . ?
Si5 C23 Sc2 114.95(11) . . ?
Si6 C23 H23 103.4 . . ?
Si5 C23 H23 103.4 . . ?
Sc2 C23 H23 103.4 . . ?
Si5 C24 H24A 109.5 . . ?
Si5 C24 H24B 109.5 . . ?
H24A C24 H24B 109.5 . . ?
Si5 C24 H24C 109.5 . . ?
H24A C24 H24C 109.5 . . ?
H24B C24 H24C 109.5 . . ?
Si5 C25 H25A 109.5 . . ?
Si5 C25 H25B 109.5 . . ?
H25A C25 H25B 109.5 . . ?
Si5 C25 H25C 109.5 . . ?
H25A C25 H25C 109.5 . . ?
H25B C25 H25C 109.5 . . ?
Si5 C26 H26A 109.5 . . ?
Si5 C26 H26B 109.5 . . ?
H26A C26 H26B 109.5 . . ?
Si5 C26 H26C 109.5 . . ?
H26A C26 H26C 109.5 . . ?
H26B C26 H26C 109.5 . . ?
Si6 C27 H27A 109.5 . . ?
Si6 C27 H27B 109.5 . . ?
H27A C27 H27B 109.5 . . ?
Si6 C27 H27C 109.5 . . ?
H27A C27 H27C 109.5 . . ?
H27B C27 H27C 109.5 . . ?
Si6 C28 H28A 109.5 . . ?
Si6 C28 H28B 109.5 . . ?
H28A C28 H28B 109.5 . . ?
Si6 C28 H28C 109.5 . . ?
H28A C28 H28C 109.5 . . ?
H28B C28 H28C 109.5 . . ?
Si6 C29 H29A 109.5 . . ?
Si6 C29 H29B 109.5 . . ?
H29A C29 H29B 109.5 . . ?
Si6 C29 H29C 109.5 . . ?
H29A C29 H29C 109.5 . . ?
H29B C29 H29C 109.5 . . ?
Si7 C30 Si8 116.71(12) . . ?
Si7 C30 Sc2 114.52(12) . . ?
Si8 C30 Sc2 112.82(11) . . ?
Si7 C30 H30 103.5 . . ?
Si8 C30 H30 103.5 . . ?
Sc2 C30 H30 103.5 . . ?
Si7 C31 H31A 109.5 . . ?
Si7 C31 H31B 109.5 . . ?
H31A C31 H31B 109.5 . . ?
Si7 C31 H31C 109.5 . . ?
H31A C31 H31C 109.5 . . ?
H31B C31 H31C 109.5 . . ?
Si7 C32 H32A 109.5 . . ?
Si7 C32 H32B 109.5 . . ?
H32A C32 H32B 109.5 . . ?
Si7 C32 H32C 109.5 . . ?
H32A C32 H32C 109.5 . . ?
H32B C32 H32C 109.5 . . ?
Si7 C33 H33A 109.5 . . ?
Si7 C33 H33B 109.5 . . ?
H33A C33 H33B 109.5 . . ?
Si7 C33 H33C 109.5 . . ?
H33A C33 H33C 109.5 . . ?
H33B C33 H33C 109.5 . . ?
Si8 C34 H34A 109.5 . . ?
Si8 C34 H34B 109.5 . . ?
H34A C34 H34B 109.5 . . ?
Si8 C34 H34C 109.5 . . ?
H34A C34 H34C 109.5 . . ?
H34B C34 H34C 109.5 . . ?
Si8 C35 H35A 109.5 . . ?
Si8 C35 H35B 109.5 . . ?
H35A C35 H35B 109.5 . . ?
Si8 C35 H35C 109.5 . . ?
H35A C35 H35C 109.5 . . ?
H35B C35 H35C 109.5 . . ?
Si8 C36 H36A 109.5 . . ?
Si8 C36 H36B 109.5 . . ?
H36A C36 H36B 109.5 . . ?
Si8 C36 H36C 109.5 . . ?
H36A C36 H36C 109.5 . . ?
H36B C36 H36C 109.5 . . ?
O3 C40 C41 104.3(4) . . ?
O3 C40 H40A 110.9 . . ?
C41 C40 H40A 110.9 . . ?
O3 C40 H40B 110.9 . . ?
C41 C40 H40B 110.9 . . ?
H40A C40 H40B 108.9 . . ?
C40 C41 C42 102.4(4) . . ?
C40 C41 H41A 111.3 . . ?
C42 C41 H41A 111.3 . . ?
C40 C41 H41B 111.3 . . ?
C42 C41 H41B 111.3 . . ?
H41A C41 H41B 109.2 . . ?
O3 C40A C41A 107(2) . . ?
O3 C40A H40C 110.3 . . ?
C41A C40A H40C 110.3 . . ?
O3 C40A H40D 110.3 . . ?
C41A C40A H40D 110.3 . . ?
H40C C40A H40D 108.6 . . ?
C40A C41A C42 95(2) . . ?
C40A C41A H41C 112.8 . . ?
C42 C41A H41C 112.8 . . ?
C40A C41A H41D 112.8 . . ?
C42 C41A H41D 112.8 . . ?
H41C C41A H41D 110.2 . . ?
C43 C42 C41 103.8(3) . . ?
C43 C42 C41A 106.5(10) . . ?
C43 C42 H42A 111.0 . . ?
C41 C42 H42A 111.0 . . ?
C43 C42 H42B 111.0 . . ?
C41 C42 H42B 111.0 . . ?
H42A C42 H42B 109.0 . . ?
C43 C42 H42C 110.4 . . ?
C41A C42 H42C 110.4 . . ?
C43 C42 H42D 110.4 . . ?
C41A C42 H42D 110.4 . . ?
H42C C42 H42D 108.6 . . ?
O3 C43 C42 106.3(2) . . ?
O3 C43 H43A 110.5 . . ?
C42 C43 H43A 110.5 . . ?
O3 C43 H43B 110.5 . . ?
C42 C43 H43B 110.5 . . ?
H43A C43 H43B 108.7 . . ?
O4 C44 C45 104.3(2) . . ?
O4 C44 H44A 110.9 . . ?
C45 C44 H44A 110.9 . . ?
O4 C44 H44B 110.9 . . ?
C45 C44 H44B 110.9 . . ?
H44A C44 H44B 108.9 . . ?
C44 C45 C46 102.5(2) . . ?
C44 C45 H45A 111.3 . . ?
C46 C45 H45A 111.3 . . ?
C44 C45 H45B 111.3 . . ?
C46 C45 H45B 111.3 . . ?
H45A C45 H45B 109.2 . . ?
C47 C46 C45 104.0(2) . . ?
C47 C46 H46A 110.9 . . ?
C45 C46 H46A 110.9 . . ?
C47 C46 H46B 110.9 . . ?
C45 C46 H46B 110.9 . . ?
H46A C46 H46B 109.0 . . ?
O4 C47 C46 107.2(2) . . ?
O4 C47 H47A 110.3 . . ?
C46 C47 H47A 110.3 . . ?
O4 C47 H47B 110.3 . . ?
C46 C47 H47B 110.3 . . ?
H47A C47 H47B 108.5 . . ?
C15 O1 C18 107.1(2) . . ?
C15 O1 Li1 131.5(2) . . ?
C18 O1 Li1 121.4(2) . . ?
C22 O2 C19 109.7(2) . . ?
C22 O2 Li1 121.5(2) . . ?
C19 O2 Li1 120.68(19) . . ?
C40A O3 C43 104.7(12) . . ?
C43 O3 C40 109.8(2) . . ?
C40A O3 Li2 132.9(11) . . ?
C43 O3 Li2 120.00(19) . . ?
C40 O3 Li2 129.3(2) . . ?
C44 O4 C47 106.6(2) . . ?
C44 O4 Li2 119.9(2) . . ?
C47 O4 Li2 127.4(2) . . ?
O1 Li1 O2 107.3(2) . . ?
O1 Li1 Cl1 112.1(2) . . ?
O2 Li1 Cl1 105.20(19) . . ?
O1 Li1 Cl2 114.6(2) . 2_576 ?
O2 Li1 Cl2 103.4(2) . 2_576 ?
Cl1 Li1 Cl2 113.25(17) . 2_576 ?
O4 Li2 O3 103.9(2) . . ?
O4 Li2 Cl4 115.5(2) . . ?
O3 Li2 Cl4 110.9(2) . . ?
O4 Li2 Cl3 106.1(2) . . ?
O3 Li2 Cl3 103.76(19) . . ?
Cl4 Li2 Cl3 115.51(17) . . ?
C1 Si1 C4 112.16(11) . . ?
C1 Si1 C2 112.81(11) . . ?
C4 Si1 C2 104.74(12) . . ?
C1 Si1 C3 111.74(11) . . ?
C4 Si1 C3 106.66(12) . . ?
C2 Si1 C3 108.29(12) . . ?
C1 Si2 C7 113.04(11) . . ?
C1 Si2 C5 115.33(12) . . ?
C7 Si2 C5 103.26(12) . . ?
C1 Si2 C6 109.75(11) . . ?
C7 Si2 C6 107.54(12) . . ?
C5 Si2 C6 107.43(13) . . ?
C13 Si3 C8 112.23(11) . . ?
C13 Si3 C12 107.45(12) . . ?
C8 Si3 C12 112.53(11) . . ?
C13 Si3 C14 106.43(12) . . ?
C8 Si3 C14 112.30(11) . . ?
C12 Si3 C14 105.45(11) . . ?
C8 Si4 C11 114.22(10) . . ?
C8 Si4 C10 110.72(11) . . ?
C11 Si4 C10 105.05(11) . . ?
C8 Si4 C9 111.18(12) . . ?
C11 Si4 C9 108.17(12) . . ?
C10 Si4 C9 107.10(12) . . ?
C23 Si5 C26 111.79(12) . . ?
C23 Si5 C24 113.67(11) . . ?
C26 Si5 C24 103.93(13) . . ?
C23 Si5 C25 112.55(11) . . ?
C26 Si5 C25 109.30(12) . . ?
C24 Si5 C25 105.02(13) . . ?
C23 Si6 C29 110.09(12) . . ?
C23 Si6 C27 110.76(12) . . ?
C29 Si6 C27 108.24(14) . . ?
C23 Si6 C28 114.90(12) . . ?
C29 Si6 C28 105.70(12) . . ?
C27 Si6 C28 106.83(13) . . ?
C30 Si7 C33 112.22(12) . . ?
C30 Si7 C31 112.88(12) . . ?
C33 Si7 C31 108.16(13) . . ?
C30 Si7 C32 111.59(11) . . ?
C33 Si7 C32 106.33(14) . . ?
C31 Si7 C32 105.21(13) . . ?
C30 Si8 C35 115.46(12) . . ?
C30 Si8 C34 109.98(12) . . ?
C35 Si8 C34 105.07(13) . . ?
C30 Si8 C36 110.94(12) . . ?
C35 Si8 C36 105.77(13) . . ?
C34 Si8 C36 109.30(13) . . ?
Li1 Cl1 Sc1 148.91(11) . . ?
Li1 Cl2 Sc1 122.68(11) 2_576 . ?
Li2 Cl3 Sc2 127.22(11) . . ?
Li2 Cl4 Sc2 170.78(11) . 2_665 ?
C8 Sc1 C1 111.82(9) . . ?
C8 Sc1 Cl1 103.43(7) . . ?
C1 Sc1 Cl1 115.81(7) . . ?
C8 Sc1 Cl2 112.76(6) . . ?
C1 Sc1 Cl2 106.30(6) . . ?
Cl1 Sc1 Cl2 106.80(3) . . ?
C30 Sc2 C23 110.68(9) . . ?
C30 Sc2 Cl4 107.18(7) . 2_665 ?
C23 Sc2 Cl4 114.10(7) . 2_665 ?
C30 Sc2 Cl3 111.32(7) . . ?
C23 Sc2 Cl3 104.37(6) . . ?
Cl4 Sc2 Cl3 109.25(3) 2_665 . ?

loop_
_geom_bond_atom_site_label_1
_geom_bond_atom_site_label_2
_geom_bond_distance
_geom_bond_site_symmetry_2
_geom_bond_publ_flag
C1 Si2 1.856(2) . ?
C1 Si1 1.865(2) . ?
C1 Sc1 2.211(2) . ?
C1 H1 1.0000 . ?
C2 Si1 1.877(3) . ?
C2 H2A 0.9800 . ?
C2 H2B 0.9800 . ?
C2 H2C 0.9800 . ?
C3 Si1 1.880(3) . ?
C3 H3A 0.9800 . ?
C3 H3B 0.9800 . ?
C3 H3C 0.9800 . ?
C4 Si1 1.871(3) . ?
C4 H4A 0.9800 . ?
C4 H4B 0.9800 . ?
C4 H4C 0.9800 . ?
C5 Si2 1.881(3) . ?
C5 H5A 0.9800 . ?
C5 H5B 0.9800 . ?
C5 H5C 0.9800 . ?
C6 Si2 1.884(3) . ?
C6 H6A 0.9800 . ?
C6 H6B 0.9800 . ?
C6 H6C 0.9800 . ?
C7 Si2 1.877(2) . ?
C7 H7A 0.9800 . ?
C7 H7B 0.9800 . ?
C7 H7C 0.9800 . ?
C8 Si4 1.859(2) . ?
C8 Si3 1.872(2) . ?
C8 Sc1 2.196(2) . ?
C8 H8 1.0000 . ?
C9 Si4 1.879(3) . ?
C9 H9A 0.9800 . ?
C9 H9B 0.9800 . ?
C9 H9C 0.9800 . ?
C10 Si4 1.878(2) . ?
C10 H10A 0.9800 . ?
C10 H10B 0.9800 . ?
C10 H10C 0.9800 . ?
C11 Si4 1.877(2) . ?
C11 H11A 0.9800 . ?
C11 H11B 0.9800 . ?
C11 H11C 0.9800 . ?
C12 Si3 1.875(2) . ?
C12 H12A 0.9800 . ?
C12 H12B 0.9800 . ?
C12 H12C 0.9800 . ?
C13 Si3 1.865(3) . ?
C13 H13A 0.9800 . ?
C13 H13B 0.9800 . ?
C13 H13C 0.9800 . ?
C14 Si3 1.884(3) . ?
C14 H14A 0.9800 . ?
C14 H14B 0.9800 . ?
C14 H14C 0.9800 . ?
C15 O1 1.429(3) . ?
C15 C16A 1.476(6) . ?
C15 C16 1.511(8) . ?
C15 H15A 0.9900 . ?
C15 H15B 0.9900 . ?
C15 H15C 0.9900 . ?
C15 H15D 0.9900 . ?
C16 C17 1.489(8) . ?
C16 H16A 0.9900 . ?
C16 H16B 0.9900 . ?
C17 C18 1.353(10) . ?
C17 H17A 0.9900 . ?
C17 H17B 0.9900 . ?
C16A C17A 1.512(6) . ?
C16A H16C 0.9900 . ?
C16A H16D 0.9900 . ?
C17A C18 1.565(7) . ?
C17A H17C 0.9900 . ?
C17A H17D 0.9900 . ?
C18 O1 1.448(3) . ?
C18 H18A 0.9900 . ?
C18 H18B 0.9900 . ?
C18 H18C 0.9900 . ?
C18 H18D 0.9900 . ?
C19 O2 1.444(3) . ?
C19 C20 1.505(4) . ?
C19 H19A 0.9900 . ?
C19 H19B 0.9900 . ?
C20 C21 1.533(4) . ?
C20 H20A 0.9900 . ?
C20 H20B 0.9900 . ?
C21 C22 1.502(4) . ?
C21 H21A 0.9900 . ?
C21 H21B 0.9900 . ?
C22 O2 1.443(3) . ?
C22 H22A 0.9900 . ?
C22 H22B 0.9900 . ?
C23 Si6 1.857(2) . ?
C23 Si5 1.857(2) . ?
C23 Sc2 2.203(2) . ?
C23 H23 1.0000 . ?
C24 Si5 1.877(3) . ?
C24 H24A 0.9800 . ?
C24 H24B 0.9800 . ?
C24 H24C 0.9800 . ?
C25 Si5 1.877(2) . ?
C25 H25A 0.9800 . ?
C25 H25B 0.9800 . ?
C25 H25C 0.9800 . ?
C26 Si5 1.871(3) . ?
C26 H26A 0.9800 . ?
C26 H26B 0.9800 . ?
C26 H26C 0.9800 . ?
C27 Si6 1.877(3) . ?
C27 H27A 0.9800 . ?
C27 H27B 0.9800 . ?
C27 H27C 0.9800 . ?
C28 Si6 1.879(3) . ?
C28 H28A 0.9800 . ?
C28 H28B 0.9800 . ?
C28 H28C 0.9800 . ?
C29 Si6 1.871(3) . ?
C29 H29A 0.9800 . ?
C29 H29B 0.9800 . ?
C29 H29C 0.9800 . ?
C30 Si7 1.857(2) . ?
C30 Si8 1.863(2) . ?
C30 Sc2 2.197(2) . ?
C30 H30 1.0000 . ?
C31 Si7 1.873(3) . ?
C31 H31A 0.9800 . ?
C31 H31B 0.9800 . ?
C31 H31C 0.9800 . ?
C32 Si7 1.875(3) . ?
C32 H32A 0.9800 . ?
C32 H32B 0.9800 . ?
C32 H32C 0.9800 . ?
C33 Si7 1.860(3) . ?
C33 H33A 0.9800 . ?
C33 H33B 0.9800 . ?
C33 H33C 0.9800 . ?
C34 Si8 1.878(3) . ?
C34 H34A 0.9800 . ?
C34 H34B 0.9800 . ?
C34 H34C 0.9800 . ?
C35 Si8 1.877(3) . ?
C35 H35A 0.9800 . ?
C35 H35B 0.9800 . ?
C35 H35C 0.9800 . ?
C36 Si8 1.881(3) . ?
C36 H36A 0.9800 . ?
C36 H36B 0.9800 . ?
C36 H36C 0.9800 . ?
C40 O3 1.450(4) . ?
C40 C41 1.503(7) . ?
C40 H40A 0.9900 . ?
C40 H40B 0.9900 . ?
C41 C42 1.525(5) . ?
C41 H41A 0.9900 . ?
C41 H41B 0.9900 . ?
C40A O3 1.39(3) . ?
C40A C41A 1.55(4) . ?
C40A H40C 0.9900 . ?
C40A H40D 0.9900 . ?
C41A C42 1.56(3) . ?
C41A H41C 0.9900 . ?
C41A H41D 0.9900 . ?
C42 C43 1.510(4) . ?
C42 H42A 0.9900 . ?
C42 H42B 0.9900 . ?
C42 H42C 0.9900 . ?
C42 H42D 0.9900 . ?
C43 O3 1.442(3) . ?
C43 H43A 0.9900 . ?
C43 H43B 0.9900 . ?
C44 O4 1.437(3) . ?
C44 C45 1.506(4) . ?
C44 H44A 0.9900 . ?
C44 H44B 0.9900 . ?
C45 C46 1.528(4) . ?
C45 H45A 0.9900 . ?
C45 H45B 0.9900 . ?
C46 C47 1.523(4) . ?
C46 H46A 0.9900 . ?
C46 H46B 0.9900 . ?
C47 O4 1.443(3) . ?
C47 H47A 0.9900 . ?
C47 H47B 0.9900 . ?
O1 Li1 1.898(5) . ?
O2 Li1 1.903(5) . ?
O3 Li2 1.913(5) . ?
O4 Li2 1.911(4) . ?
Li1 Cl1 2.325(5) . ?
Li1 Cl2 2.376(4) 2_576 ?
Li2 Cl4 2.367(4) . ?
Li2 Cl3 2.378(4) . ?
Cl1 Sc1 2.3846(8) . ?
Cl2 Li1 2.376(4) 2_576 ?
Cl2 Sc1 2.4216(7) . ?
Cl3 Sc2 2.4092(7) . ?
Cl4 Sc2 2.3994(8) 2_665 ?
Sc2 Cl4 2.3993(8) 2_665 ?

loop_
_geom_torsion_atom_site_label_1
_geom_torsion_atom_site_label_2
_geom_torsion_atom_site_label_3
_geom_torsion_atom_site_label_4
_geom_torsion
_geom_torsion_site_symmetry_1
_geom_torsion_site_symmetry_2
_geom_torsion_site_symmetry_3
_geom_torsion_site_symmetry_4
_geom_torsion_publ_flag
O1 C15 C16 C17 -23.3(8) . . . . ?
C16A C15 C16 C17 74.3(7) . . . . ?
C15 C16 C17 C18 28.4(10) . . . . ?
O1 C15 C16A C17A 24.7(6) . . . . ?
C16 C15 C16A C17A -71.8(6) . . . . ?
C15 C16A C17A C18 -1.7(7) . . . . ?
C16 C17 C18 O1 -23.3(9) . . . . ?
C16 C17 C18 C17A -98.7(12) . . . . ?
C16A C17A C18 C17 91.7(10) . . . . ?
C16A C17A C18 O1 -21.1(6) . . . . ?
O2 C19 C20 C21 -34.8(3) . . . . ?
C19 C20 C21 C22 34.4(3) . . . . ?
C20 C21 C22 O2 -21.8(3) . . . . ?
O3 C40 C41 C42 -35.7(8) . . . . ?
O3 C40A C41A C42 45(3) . . . . ?
C40 C41 C42 C43 33.6(7) . . . . ?
C40 C41 C42 C41A -66(2) . . . . ?
C40A C41A C42 C43 -29(3) . . . . ?
C40A C41A C42 C41 59(3) . . . . ?
C41 C42 C43 O3 -19.3(4) . . . . ?
C41A C42 C43 O3 6.4(14) . . . . ?
O4 C44 C45 C46 -38.2(3) . . . . ?
C44 C45 C46 C47 24.5(3) . . . . ?
C45 C46 C47 O4 -2.8(3) . . . . ?
C16A C15 O1 C18 -40.6(5) . . . . ?
C16 C15 O1 C18 10.2(5) . . . . ?
C16A C15 O1 Li1 138.0(5) . . . . ?
C16 C15 O1 Li1 -171.2(5) . . . . ?
C17 C18 O1 C15 8.3(7) . . . . ?
C17A C18 O1 C15 37.7(4) . . . . ?
C17 C18 O1 Li1 -170.5(6) . . . . ?
C17A C18 O1 Li1 -141.1(4) . . . . ?
C21 C22 O2 C19 -0.1(3) . . . . ?
C21 C22 O2 Li1 148.7(3) . . . . ?
C20 C19 O2 C22 22.5(3) . . . . ?
C20 C19 O2 Li1 -126.6(2) . . . . ?
C41A C40A O3 C43 -44(3) . . . . ?
C41A C40A O3 C40 61(3) . . . . ?
C41A C40A O3 Li2 154.3(16) . . . . ?
C42 C43 O3 C40A 22.4(17) . . . . ?
C42 C43 O3 C40 -3.3(4) . . . . ?
C42 C43 O3 Li2 -172.9(2) . . . . ?
C41 C40 O3 C40A -58(3) . . . . ?
C41 C40 O3 C43 24.9(7) . . . . ?
C41 C40 O3 Li2 -166.8(4) . . . . ?
C45 C44 O4 C47 37.7(3) . . . . ?
C45 C44 O4 Li2 -116.9(2) . . . . ?
C46 C47 O4 C44 -21.5(3) . . . . ?
C46 C47 O4 Li2 130.5(3) . . . . ?
C15 O1 Li1 O2 -117.5(3) . . . . ?
C18 O1 Li1 O2 60.9(3) . . . . ?
C15 O1 Li1 Cl1 127.5(3) . . . . ?
C18 O1 Li1 Cl1 -54.1(3) . . . . ?
C15 O1 Li1 Cl2 -3.4(4) . . . 2_576 ?
C18 O1 Li1 Cl2 175.1(2) . . . 2_576 ?
Si2 C1 Si1 C4 166.42(12) . . . . ?
Sc1 C1 Si1 C4 32.36(15) . . . . ?
Si2 C1 Si1 C2 -75.59(16) . . . . ?
Sc1 C1 Si1 C2 150.36(12) . . . . ?
Si2 C1 Si1 C3 46.70(16) . . . . ?
Sc1 C1 Si1 C3 -87.36(14) . . . . ?
Si1 C1 Si2 C7 151.70(12) . . . . ?
Sc1 C1 Si2 C7 -75.47(14) . . . . ?
Si1 C1 Si2 C5 33.21(18) . . . . ?
Sc1 C1 Si2 C5 166.03(12) . . . . ?
Si1 C1 Si2 C6 -88.25(15) . . . . ?
Sc1 C1 Si2 C6 44.57(15) . . . . ?
Si4 C8 Si3 C13 -45.54(17) . . . . ?
Sc1 C8 Si3 C13 90.35(14) . . . . ?
Si4 C8 Si3 C12 75.80(16) . . . . ?
Sc1 C8 Si3 C12 -148.31(12) . . . . ?
Si4 C8 Si3 C14 -165.39(13) . . . . ?
Sc1 C8 Si3 C14 -29.51(16) . . . . ?
Si3 C8 Si4 C11 -45.17(17) . . . . ?
Sc1 C8 Si4 C11 -179.07(12) . . . . ?
Si3 C8 Si4 C10 -163.50(13) . . . . ?
Sc1 C8 Si4 C10 62.61(15) . . . . ?
Si3 C8 Si4 C9 77.58(15) . . . . ?
Sc1 C8 Si4 C9 -56.31(15) . . . . ?
Si6 C23 Si5 C26 76.56(16) . . . . ?
Sc2 C23 Si5 C26 -147.97(12) . . . . ?
Si6 C23 Si5 C24 -166.16(14) . . . . ?
Sc2 C23 Si5 C24 -30.69(16) . . . . ?
Si6 C23 Si5 C25 -46.92(17) . . . . ?
Sc2 C23 Si5 C25 88.55(14) . . . . ?
Si5 C23 Si6 C29 -151.20(14) . . . . ?
Sc2 C23 Si6 C29 72.53(15) . . . . ?
Si5 C23 Si6 C27 89.13(16) . . . . ?
Sc2 C23 Si6 C27 -47.14(16) . . . . ?
Si5 C23 Si6 C28 -32.03(18) . . . . ?
Sc2 C23 Si6 C28 -168.30(12) . . . . ?
Si8 C30 Si7 C33 -55.45(18) . . . . ?
Sc2 C30 Si7 C33 79.52(15) . . . . ?
Si8 C30 Si7 C31 67.08(18) . . . . ?
Sc2 C30 Si7 C31 -157.95(13) . . . . ?
Si8 C30 Si7 C32 -174.67(15) . . . . ?
Sc2 C30 Si7 C32 -39.70(17) . . . . ?
Si7 C30 Si8 C35 -28.6(2) . . . . ?
Sc2 C30 Si8 C35 -164.35(13) . . . . ?
Si7 C30 Si8 C34 -147.30(14) . . . . ?
Sc2 C30 Si8 C34 76.99(15) . . . . ?
Si7 C30 Si8 C36 91.65(16) . . . . ?
Sc2 C30 Si8 C36 -44.05(16) . . . . ?
